data_7115166
loop_
_publ_author_name
'Baranoff, Etienne'
'Collin, Jean-Paul'
'Furusho, Yoshio'
'Laemmel, Anne-Chantal'
'Sauvage, Jean-Pierre'

_publ_section_title
;
 A photochromic system based on photochemical or thermal chelate exchange
 on Ru(phen)2L2+ (L = diimine or dinitrile ligand)
;
_journal_issue 19
_journal_name_full 'Chemical Communications'
_journal_page_first 1935
_journal_paper_doi 10.1039/b004982o
_journal_year 2000
_chemical_formula_moiety 'C57 H49 F12 N6 O3 P2 Ru'
_chemical_formula_sum 'C57 H49 F12 N6 O3 P2 Ru'
_chemical_formula_weight 1257.06
_chemical_name_systematic ' ?'
_space_group_IT_number 61
_symmetry_cell_setting orthorhombic
_symmetry_space_group_name_Hall '-P 2ac 2ab'
_symmetry_space_group_name_H-M 'P b c a'
_cell_angle_alpha 90
_cell_angle_beta 90.00(1)
_cell_angle_gamma 90
_cell_formula_units_Z 8
_cell_length_a 17.9740(6)
_cell_length_b 21.1890(9)
_cell_length_c 29.793(1)
_cell_measurement_reflns_used 22153
_cell_measurement_temperature 294
_cell_measurement_theta_max 27.5
_cell_measurement_theta_min 1.4
_cell_volume 11346.7(7)
_computing_publication_material CIFGEN_IN_OpenMoleN_(_1997)
_computing_structure_refinement LSFM_OpenMoleN_(_1997)
_computing_structure_solution Direct_methods_(SIR,_Burla_et_al.,_1989)
_diffrn_ambient_temperature 294
_diffrn_measurement_details
;
  22153 reflections were collected using program Collect
 ("Collect" Data collection software, Nonius B.V., 1998)
 The conditions were as follow : crystal to detector distance =  38. mm.
 Scan angle =  2.0 deg 1 scans of   90 sec per frame.
 Data collection was divided into  1 set(s)
 with the following starting angles and number of frames :

 Set 1 Theta =    9.30 Omega =  180.00 Kappa =    0.00  116 frames
 Friedel pairs were averaged. Internal R = 0.04
;
_diffrn_measurement_device_type KappaCCD
_diffrn_measurement_method '\p scans'
_diffrn_radiation_monochromator graphite
_diffrn_radiation_type Mo-K\a
_diffrn_radiation_wavelength 0.71073
_diffrn_reflns_av_R_equivalents 0.040
_diffrn_reflns_av_sigmaI/netI 0.333
_diffrn_reflns_limit_h_max 22
_diffrn_reflns_limit_h_min 0
_diffrn_reflns_limit_k_max 27
_diffrn_reflns_limit_k_min -27
_diffrn_reflns_limit_l_max 38
_diffrn_reflns_limit_l_min -38
_diffrn_reflns_number 22153
_diffrn_reflns_theta_max 27.49
_diffrn_reflns_theta_min 2.5
_diffrn_source xray_tube
_diffrn_standards_decay_% 0
_exptl_absorpt_coefficient_mu 0.422
_exptl_absorpt_correction_type none
_exptl_crystal_colour yellow
_exptl_crystal_density_diffrn 1.47
_exptl_crystal_density_method none
_exptl_crystal_description prism
_exptl_crystal_F_000 5112
_exptl_crystal_size_max 0.20
_exptl_crystal_size_mid 0.18
_exptl_crystal_size_min 0.14
_refine_diff_density_max 0.940
_refine_diff_density_min -0.217
_refine_ls_extinction_method none
_refine_ls_goodness_of_fit_all 9.820
_refine_ls_goodness_of_fit_ref 1.553
_refine_ls_hydrogen_treatment noref
_refine_ls_matrix_type full
_refine_ls_number_constraints 0
_refine_ls_number_parameters 727
_refine_ls_number_reflns 4186
_refine_ls_number_restraints 0
_refine_ls_R_factor_all 0.187
_refine_ls_R_factor_gt 0.066
_refine_ls_shift/esd_mean 0.007
_refine_ls_shift/su_max 0.151
_refine_ls_structure_factor_coef F
_refine_ls_weighting_details 'w = 4Fo^2^/(\s^2^(Fo^2^) + 0.0064 Fo^4^)'
_refine_ls_weighting_scheme calc
_refine_ls_wR_factor_all 0.848
_refine_ls_wR_factor_ref 0.095
_reflns_number_gt 4186
_reflns_number_total 13690
_reflns_threshold_expression >3.0\s(I)
_cod_data_source_file b004982o.txt
_cod_data_source_block st502
_cod_depositor_comments
;
The following automatic conversions were performed:

'_refine_ls_weighting_scheme' value '4Fo^2^/(\s^2^(Fo^2^) + 0.0064
Fo^4^)' was changed to 'calc'. New tag '_refine_ls_weighting_details'
was created. The value of the new tag was set to 'w =
4Fo^2^/(\s^2^(Fo^2^) + 0.0064 Fo^4^)'.

Automatic conversion script
Id: cif_fix_values 3143 2015-03-26 13:38:13Z robertas 
;
_cod_original_cell_volume 11346(1)
_cod_database_code 7115166

loop_
_symmetry_equiv_pos_as_xyz
x,y,z
1/2-x,-y,1/2+z
-x,1/2+y,1/2-z
1/2+x,1/2-y,-z
-x,-y,-z
1/2+x,+y,1/2-z
+x,1/2-y,1/2+z
1/2-x,1/2+y,+z

loop_
_atom_site_label
_atom_site_fract_x
_atom_site_fract_y
_atom_site_fract_z
_atom_site_U_iso_or_equiv
_atom_site_adp_type
_atom_site_calc_flag
_atom_site_calc_attached_atom
_atom_site_type_symbol
RU 0.24654(4) 0.17118(4) 0.71800(3) 0.0293(3) Uani ? ? Ru
N1 0.3305(4) 0.2364(4) 0.7258(3) 0.035(5) Uani ? ? N
C1 0.3412(6) 0.2895(5) 0.7018(4) 0.048(7) Uani ? ? C
C2 0.4018(6) 0.3315(5) 0.7107(5) 0.058(8) Uani ? ? C
C3 0.4488(6) 0.3196(5) 0.7452(5) 0.062(8) Uani ? ? C
C4 0.4392(5) 0.2635(5) 0.7697(4) 0.050(7) Uani ? ? C
C5 0.4886(5) 0.2426(6) 0.8058(4) 0.059(7) Uani ? ? C
C6 0.4778(6) 0.1856(6) 0.8288(4) 0.057(7) Uani ? ? C
C7 0.4157(6) 0.1483(5) 0.8163(4) 0.046(7) Uani ? ? C
C8 0.4028(6) 0.0883(6) 0.8372(4) 0.052(7) Uani ? ? C
C9 0.3462(6) 0.0526(5) 0.8232(4) 0.047(7) Uani ? ? C
C10 0.2975(6) 0.0739(4) 0.7888(4) 0.042(6) Uani ? ? C
N2 0.3080(4) 0.1312(3) 0.7687(3) 0.034(5) Uani ? ? N
C11 0.3670(5) 0.1675(5) 0.7827(4) 0.036(5) Uani ? ? C
C12 0.3794(5) 0.2237(4) 0.7596(4) 0.033(6) Uani ? ? C
N3 0.1766(4) 0.2114(3) 0.7648(3) 0.031(4) Uani ? ? N
C13 0.1857(5) 0.2660(4) 0.7868(4) 0.038(6) Uani ? ? C
C14 0.1328(5) 0.2874(5) 0.8185(4) 0.044(6) Uani ? ? C
C15 0.0736(5) 0.2527(5) 0.8287(4) 0.041(6) Uani ? ? C
C16 0.0626(5) 0.1951(5) 0.8058(4) 0.039(6) Uani ? ? C
C17 -0.0030(5) 0.1533(5) 0.8117(4) 0.049(7) Uani ? ? C
C18 -0.0103(5) 0.0990(5) 0.7886(4) 0.049(7) Uani ? ? C
C19 0.0442(5) 0.0800(5) 0.7561(4) 0.040(6) Uani ? ? C
C20 0.0352(5) 0.0269(5) 0.7296(4) 0.040(6) Uani ? ? C
C21 0.0898(6) 0.0143(5) 0.6983(4) 0.044(7) Uani ? ? C
C22 0.1536(6) 0.0527(5) 0.6929(4) 0.047(7) Uani ? ? C
N4 0.1617(4) 0.1040(3) 0.7185(3) 0.030(4) Uani ? ? N
C23 0.1080(5) 0.1199(4) 0.7503(4) 0.035(6) Uani ? ? C
C24 0.1154(5) 0.1753(4) 0.7743(3) 0.032(5) Uani ? ? C
N5 0.3052(4) 0.1236(3) 0.6698(3) 0.030(4) Uani ? ? N
C25 0.3257(5) 0.0960(5) 0.6402(4) 0.038(6) Uani ? ? C
C26 0.3486(6) 0.0593(5) 0.6024(4) 0.049(7) Uani ? ? C
C27 0.4215(6) 0.0404(6) 0.5950(4) 0.070(8) Uani ? ? C
C28 0.4413(7) 0.0071(6) 0.5570(5) 0.082(9) Uani ? ? C
C29 0.3862(7) -0.0090(6) 0.5272(4) 0.073(9) Uani ? ? C
C30 0.3118(7) 0.0064(6) 0.5335(5) 0.084(9) Uani ? ? C
C31 0.2919(6) 0.0399(5) 0.5713(4) 0.060(8) Uani ? ? C
O1 0.2241(4) 0.0567(4) 0.5835(3) 0.100(6) Uani ? ? O
C32 0.1680(8) 0.0623(7) 0.5434(6) 0.12(1) Uani ? ? C
C33 0.1029(8) 0.0876(6) 0.5590(6) 0.09(1) Uani ? ? C
O2 0.1129(4) 0.1432(4) 0.5827(3) 0.070(5) Uani ? ? O
C34 0.1248(5) 0.1974(5) 0.5598(4) 0.047(7) Uani ? ? C
C35 0.1108(7) 0.2061(5) 0.5153(4) 0.063(8) Uani ? ? C
C36 0.1274(9) 0.2650(7) 0.4952(5) 0.11(1) Uani ? ? C
C37 0.153(1) 0.3111(7) 0.5201(6) 0.13(1) Uani ? ? C
C38 0.169(1) 0.3039(6) 0.5662(5) 0.10(1) Uani ? ? C
C39 0.1535(6) 0.2456(5) 0.5856(4) 0.049(7) Uani ? ? C
C40 0.1744(5) 0.2312(5) 0.6308(4) 0.043(7) Uani ? ? C
N6 0.1947(4) 0.2141(3) 0.6653(3) 0.036(5) Uani ? ? N
P1 0.3444(2) -0.0821(1) 0.7025(1) 0.045(2) Uani ? ? P
F1 0.3878(6) -0.0820(4) 0.7472(4) 0.140(7) Uani ? ? F
F2 0.3086(7) -0.0791(5) 0.6561(4) 0.178(9) Uani ? ? F
F3 0.2730(5) -0.0923(7) 0.7266(5) 0.19(1) Uani ? ? F
F4 0.4190(6) -0.0664(6) 0.6806(4) 0.20(1) Uani ? ? F
F5 0.3564(7) -0.1549(3) 0.7000(4) 0.117(8) Uani ? ? F
F6 0.3329(5) -0.0097(3) 0.7050(3) 0.102(6) Uani ? ? F
P2 0.4694(2) -0.0832(2) 0.9124(1) 0.062(2) Uani ? ? P
F7 0.5083(6) -0.0842(5) 0.9576(3) 0.132(7) Uani ? ? F
F8 0.4269(9) -0.0819(5) 0.8674(4) 0.23(1) Uani ? ? F
F9 0.4536(7) -0.1569(3) 0.9158(3) 0.112(8) Uani ? ? F
F10 0.4779(4) -0.0111(3) 0.9079(3) 0.098(6) Uani ? ? F
F11 0.5425(6) -0.0924(6) 0.8870(4) 0.241(9) Uani ? ? F
F12 0.3994(5) -0.0733(5) 0.9418(5) 0.173(9) Uani ? ? F
C41 0.1313(8) 0.0705(8) 0.8886(6) 0.11(1) Uani ? ? C
C42 0.2046(7) 0.0969(6) 0.9043(4) 0.067(8) Uani ? ? C
C43 0.2253(7) 0.1606(6) 0.8973(5) 0.08(1) Uani ? ? C
C44 0.2927(6) 0.1855(6) 0.9115(5) 0.068(8) Uani ? ? C
C45 0.3407(6) 0.1446(6) 0.9344(4) 0.060(8) Uani ? ? C
C46 0.3233(6) 0.0860(6) 0.9428(5) 0.071(8) Uani ? ? C
C47 0.2569(8) 0.0597(6) 0.9279(4) 0.074(9) Uani ? ? C
C48 0.4147(8) 0.1714(9) 0.9500(6) 0.12(1) Uani ? ? C
C49 0.356(1) 0.096(1) 0.3598(8) 0.10(1) Uani ? ? C
C50 0.431(1) 0.114(1) 0.3864(9) 0.12(2) Uani ? ? C
C51 0.430(1) 0.133(2) 0.434(1) 0.16(2) Uani ? ? C
C52 0.347(1) 0.138(2) 0.4466(9) 0.15(2) Uani ? ? C
C53 0.287(1) 0.127(2) 0.421(1) 0.15(2) Uani ? ? C
C54 0.294(1) 0.106(2) 0.381(1) 0.15(2) Uani ? ? C
C55 0.361(2) 0.071(2) 0.326(1) 0.29(3) Uani ? ? C
C56 0.3340 0.1536 0.4845 0.19(4) Uani ? ? C
O3 0.421(1) 0.258(1) 0.0933(8) 0.17(2) Uani ? ? O
C57 0.366(1) 0.233(2) 0.084(1) 0.16(3) Uani ? ? C
H1 0.3076 0.2993 0.6782 0.0658 Uiso calc C1 H
H2 0.4090 0.3678 0.6925 0.0857 Uiso calc C2 H
H3 0.4874 0.3484 0.7526 0.0836 Uiso calc C3 H
H4 0.5295 0.2687 0.8140 0.0836 Uiso calc C5 H
H5 0.5109 0.1724 0.8518 0.0757 Uiso calc C6 H
H6 0.4342 0.0741 0.8609 0.0715 Uiso calc C8 H
H7 0.3384 0.0123 0.8363 0.0651 Uiso calc C9 H
H8 0.2571 0.0480 0.7796 0.0560 Uiso calc C10 H
H9 0.2286 0.2910 0.7810 0.0502 Uiso calc C13 H
H10 0.1397 0.3271 0.8326 0.0579 Uiso calc C14 H
H11 0.0395 0.2663 0.8510 0.0537 Uiso calc C15 H
H12 -0.0409 0.1652 0.8323 0.0656 Uiso calc C17 H
H13 -0.0522 0.0727 0.7940 0.0651 Uiso calc C18 H
H14 -0.0069 0.0001 0.7329 0.0528 Uiso calc C20 H
H15 0.0843 -0.0216 0.6795 0.0631 Uiso calc C21 H
H16 0.1903 0.0421 0.6712 0.0619 Uiso calc C22 H
H17 0.4585 0.0506 0.6166 0.0930 Uiso calc C27 H
H18 0.4917 -0.0043 0.5516 0.1067 Uiso calc C28 H
H19 0.3996 -0.0319 0.5010 0.0965 Uiso calc C29 H
H20 0.2753 -0.0059 0.5122 0.1119 Uiso calc C30 H
H21 0.1587 0.0217 0.5311 0.1563 Uiso calc C32 H
H22 0.1882 0.0889 0.5208 0.1563 Uiso calc C32 H
H23 0.0799 0.0576 0.5783 0.1375 Uiso calc C33 H
H24 0.0713 0.0959 0.5342 0.1375 Uiso calc C33 H
H25 0.0901 0.1730 0.4979 0.0828 Uiso calc C35 H
H26 0.1203 0.2709 0.4639 0.1570 Uiso calc C36 H
H27 0.1603 0.3511 0.5066 0.2253 Uiso calc C37 H
H28 0.1889 0.3376 0.5833 0.1716 Uiso calc C38 H
H29 0.1913 0.1877 0.8823 0.1040 Uiso calc C43 H
H30 0.3057 0.2282 0.9059 0.0882 Uiso calc C44 H
H31 0.3570 0.0606 0.9594 0.0988 Uiso calc C46 H
H32 0.2465 0.0165 0.9336 0.1050 Uiso calc C47 H
H33 0.1283 0.0271 0.8965 0.1429 Uiso calc C41 H
H34 0.0918 0.0929 0.9026 0.1429 Uiso calc C41 H
H35 0.1276 0.0748 0.8570 0.1429 Uiso calc C41 H
H36 0.4422 0.1395 0.9650 0.1696 Uiso calc C48 H
H37 0.4421 0.1858 0.9247 0.1696 Uiso calc C48 H
H38 0.4061 0.2056 0.9699 0.1696 Uiso calc C48 H

loop_
_atom_site_aniso_label
_atom_site_aniso_U_11
_atom_site_aniso_U_22
_atom_site_aniso_U_33
_atom_site_aniso_U_12
_atom_site_aniso_U_13
_atom_site_aniso_U_23
_atom_site_aniso_type_symbol
RU 0.0314(3) 0.0250(3) 0.0321(4) -0.0015(4) 0.0005(5) -0.0006(5) Ru
N1 0.033(4) 0.035(5) 0.037(6) -0.007(4) 0.009(4) -0.000(4) N
C1 0.046(6) 0.034(6) 0.072(9) 0.002(6) 0.003(6) -0.016(6) C
C2 0.071(7) 0.029(6) 0.10(1) -0.021(6) 0.020(8) 0.003(8) C
C3 0.045(6) 0.061(7) 0.09(1) -0.019(6) 0.010(7) -0.022(8) C
C4 0.040(6) 0.044(6) 0.072(9) -0.008(6) 0.004(6) -0.008(7) C
C5 0.032(5) 0.092(9) 0.068(8) -0.004(7) -0.013(6) -0.043(7) C
C6 0.049(6) 0.075(8) 0.051(8) 0.004(7) -0.009(6) -0.004(7) C
C7 0.049(6) 0.060(7) 0.032(7) -0.000(6) 0.012(6) -0.015(6) C
C8 0.046(6) 0.079(8) 0.039(7) 0.022(6) 0.006(6) -0.005(7) C
C9 0.077(7) 0.036(6) 0.037(7) 0.022(6) 0.009(6) 0.019(6) C
C10 0.053(6) 0.032(5) 0.044(7) 0.005(6) 0.009(6) 0.005(6) C
N2 0.040(4) 0.033(5) 0.028(5) 0.010(4) -0.000(4) -0.005(4) N
C11 0.031(4) 0.043(6) 0.034(6) 0.001(5) 0.001(5) -0.006(6) C
C12 0.029(5) 0.033(6) 0.039(7) 0.003(5) 0.002(5) -0.013(5) C
N3 0.034(4) 0.031(4) 0.029(5) 0.004(4) 0.000(4) 0.001(4) N
C13 0.046(5) 0.027(5) 0.043(7) -0.010(5) 0.005(6) -0.007(6) C
C14 0.052(6) 0.038(6) 0.043(7) 0.008(6) 0.003(6) -0.004(6) C
C15 0.050(6) 0.033(6) 0.041(7) 0.002(6) 0.008(6) -0.002(6) C
C16 0.041(5) 0.043(6) 0.033(6) 0.007(5) 0.013(5) 0.009(6) C
C17 0.040(5) 0.064(8) 0.047(8) -0.008(6) 0.006(6) -0.000(7) C
C18 0.034(5) 0.062(7) 0.054(8) -0.007(6) -0.009(6) -0.006(7) C
C19 0.032(5) 0.044(6) 0.046(7) 0.002(6) -0.007(5) 0.007(7) C
C20 0.036(5) 0.035(6) 0.050(8) -0.015(5) -0.012(5) 0.006(6) C
C21 0.063(7) 0.022(5) 0.061(8) -0.008(6) -0.019(7) -0.001(6) C
C22 0.053(6) 0.035(6) 0.055(8) -0.000(6) -0.003(7) -0.018(6) C
N4 0.026(4) 0.024(4) 0.043(5) -0.004(4) 0.003(4) 0.001(4) N
C23 0.047(6) 0.035(6) 0.026(6) 0.006(5) 0.001(5) -0.002(6) C
C24 0.031(4) 0.029(5) 0.036(7) -0.004(5) 0.004(5) 0.003(5) C
N5 0.032(4) 0.024(4) 0.035(5) -0.003(4) -0.002(4) -0.003(4) N
C25 0.037(5) 0.046(7) 0.033(6) -0.003(5) -0.004(5) 0.000(6) C
C26 0.051(6) 0.066(8) 0.035(7) 0.003(6) 0.002(6) -0.004(6) C
C27 0.053(7) 0.092(9) 0.070(9) -0.004(7) 0.021(7) -0.040(8) C
C28 0.076(8) 0.078(9) 0.09(1) -0.009(8) 0.029(8) -0.032(9) C
C29 0.093(9) 0.063(9) 0.067(9) 0.002(8) 0.014(8) -0.035(8) C
C30 0.086(9) 0.11(1) 0.065(9) 0.014(9) -0.026(8) -0.055(8) C
C31 0.067(7) 0.068(8) 0.048(8) -0.009(7) -0.007(7) -0.023(7) C
O1 0.043(4) 0.158(7) 0.146(8) 0.021(5) -0.021(5) -0.117(6) O
C32 0.085(9) 0.16(1) 0.11(1) 0.02(1) -0.039(9) -0.09(1) C
C33 0.110(9) 0.045(8) 0.16(1) -0.016(8) -0.08(1) 0.00(1) C
O2 0.096(5) 0.059(5) 0.060(6) -0.031(5) -0.031(5) 0.005(5) O
C34 0.054(6) 0.057(7) 0.033(7) -0.007(6) -0.011(6) 0.003(6) C
C35 0.077(8) 0.053(8) 0.062(9) -0.005(7) -0.008(8) -0.005(7) C
C36 0.19(1) 0.09(1) 0.08(1) -0.01(1) -0.07(1) -0.026(9) C
C37 0.36(2) 0.07(1) 0.09(1) 0.01(1) -0.10(1) 0.042(9) C
C38 0.26(2) 0.049(8) 0.09(1) -0.01(1) -0.09(1) 0.014(9) C
C39 0.092(8) 0.039(6) 0.033(7) -0.001(7) -0.011(7) 0.014(6) C
C40 0.045(6) 0.027(6) 0.066(9) 0.001(5) -0.004(6) 0.000(6) C
N6 0.035(4) 0.033(5) 0.039(6) 0.005(4) -0.002(4) -0.001(5) N
P1 0.049(2) 0.032(1) 0.062(2) 0.002(2) -0.003(2) 0.001(2) P
F1 0.234(9) 0.077(5) 0.151(8) 0.015(7) -0.107(7) 0.000(7) F
F2 0.30(1) 0.172(9) 0.110(7) -0.030(9) -0.118(7) -0.003(8) F
F3 0.078(5) 0.26(1) 0.33(2) -0.006(7) 0.082(7) 0.07(1) F
F4 0.157(7) 0.22(1) 0.23(1) 0.001(8) 0.122(7) 0.02(1) F
F5 0.28(1) 0.038(4) 0.15(1) 0.018(7) -0.03(1) -0.019(5) F
F6 0.172(7) 0.051(4) 0.120(8) 0.020(5) -0.008(7) 0.009(5) F
P2 0.097(2) 0.054(2) 0.045(2) -0.011(2) 0.001(2) 0.004(2) P
F7 0.171(8) 0.179(9) 0.075(6) -0.031(8) -0.040(6) 0.030(7) F
F8 0.55(2) 0.155(8) 0.142(9) -0.163(9) -0.191(9) 0.038(7) F
F9 0.35(1) 0.040(5) 0.101(8) -0.027(7) 0.050(9) -0.003(5) F
F10 0.109(5) 0.059(5) 0.146(8) -0.021(5) -0.004(6) 0.015(5) F
F11 0.249(8) 0.24(1) 0.233(9) 0.126(8) 0.198(6) 0.129(8) F
F12 0.121(6) 0.158(9) 0.27(1) 0.010(7) 0.073(8) 0.058(9) F
C41 0.09(1) 0.14(1) 0.10(1) 0.01(1) -0.00(1) 0.01(1) C
C42 0.071(8) 0.089(9) 0.047(8) -0.001(8) 0.005(7) 0.012(8) C
C43 0.094(9) 0.074(9) 0.07(1) 0.014(8) -0.009(8) 0.014(8) C
C44 0.068(7) 0.061(8) 0.07(1) 0.014(7) 0.008(8) -0.006(8) C
C45 0.049(6) 0.084(9) 0.053(9) -0.003(7) 0.008(7) 0.001(8) C
C46 0.052(6) 0.12(1) 0.062(9) 0.032(7) -0.004(7) -0.005(9) C
C47 0.13(1) 0.069(8) 0.045(7) 0.021(8) 0.041(8) 0.015(7) C
C48 0.087(9) 0.21(2) 0.09(1) -0.04(1) -0.01(1) -0.00(1) C
C49 0.18(1) 0.07(1) 0.09(1) 0.01(1) 0.10(1) 0.02(1) C
C50 0.11(1) 0.06(1) 0.26(3) -0.01(1) 0.07(2) 0.02(2) C
C51 0.15(2) 0.06(1) 0.47(4) 0.04(1) 0.14(2) 0.13(2) C
C52 0.44(3) 0.06(1) 0.11(2) -0.08(2) -0.18(2) 0.02(1) C
C53 0.33(3) 0.07(1) 0.16(2) 0.01(2) 0.05(2) 0.01(1) C
C54 0.19(2) 0.08(1) 0.22(2) -0.02(1) -0.01(2) 0.03(1) C
C55 0.46(5) 0.18(2) 0.29(3) 0.04(3) 0.22(3) 0.16(2) C
C56 0.09(2) 0.39(6) 0.21(5) -0.02(3) -0.02(3) 0.15(4) C
O3 0.12(1) 0.27(2) 0.16(2) 0.07(2) -0.10(1) -0.14(2) O
C57 0.09(2) 0.37(4) 0.12(3) 0.13(2) 0.00(2) -0.09(3) C

loop_
_atom_type_symbol
_atom_type_scat_dispersion_real
_atom_type_scat_dispersion_imag
_atom_type_scat_source
C 0.002 0.002 International_Tables_Vol_IV_Table_2.3.1
H 0.000 0.000 International_Tables_Vol_IV_Table_2.3.1
F 0.014 0.010 International_Tables_Vol_IV_Table_2.3.1
N 0.004 0.003 International_Tables_Vol_IV_Table_2.3.1
O 0.008 0.006 International_Tables_Vol_IV_Table_2.3.1
P 0.090 0.095 International_Tables_Vol_IV_Table_2.3.1
Ru -1.420 0.836 International_Tables_Vol_IV_Table_2.3.1

loop_
_geom_angle_atom_site_label_1
_geom_angle_atom_site_label_2
_geom_angle_atom_site_label_3
_geom_angle
N1 RU N2 78.4(4)
N1 RU N3 95.3(4)
N1 RU N4 173.1(4)
N1 RU N5 91.8(3)
N1 RU N6 97.0(4)
N2 RU N3 90.0(3)
N2 RU N4 96.1(4)
N2 RU N5 92.1(3)
N2 RU N6 174.6(4)
N3 RU N4 80.3(4)
N3 RU N5 172.8(3)
N3 RU N6 93.4(4)
N4 RU N5 92.6(4)
N4 RU N6 88.6(4)
N5 RU N6 85.1(3)
RU N1 C1 127.3(8)
RU N1 C12 115.0(8)
C1 N1 C12 117(1)
N1 C1 C2 122(1)
C1 C2 C3 119(1)
C2 C3 C4 118(1)
C3 C4 C5 124(1)
C3 C4 C12 119(1)
C5 C4 C12 116(1)
C4 C5 C6 122(1)
C5 C6 C7 117(1)
C6 C7 C8 120(1)
C6 C7 C11 121(1)
C8 C7 C11 118(1)
C7 C8 C9 119(1)
C8 C9 C10 121(1)
C9 C10 N2 120(1)
RU N2 C10 127.8(8)
RU N2 C11 114.1(8)
C10 N2 C11 118(1)
C7 C11 N2 122(1)
C7 C11 C12 120(1)
N2 C11 C12 116(1)
N1 C12 C4 122(1)
N1 C12 C11 115(1)
C4 C12 C11 122(1)
RU N3 C13 127.9(8)
RU N3 C24 113.5(7)
C13 N3 C24 118(1)
N3 C13 C14 121(1)
C13 C14 C15 121(1)
C14 C15 C16 118(1)
C15 C16 C17 124(1)
C15 C16 C24 119(1)
C17 C16 C24 116(1)
C16 C17 C18 121(1)
C17 C18 C19 121(1)
C18 C19 C20 122(1)
C18 C19 C23 117(1)
C20 C19 C23 120(1)
C19 C20 C21 117(1)
C20 C21 C22 122(1)
C21 C22 N4 119(1)
RU N4 C22 129.1(8)
RU N4 C23 110.3(7)
C22 N4 C23 120(1)
C19 C23 N4 119(1)
C19 C23 C24 120(1)
N4 C23 C24 119(1)
N3 C24 C16 121(1)
N3 C24 C23 116(1)
C16 C24 C23 122(1)
RU N5 C25 168(1)
N5 C25 C26 177(1)
C25 C26 C27 123(1)
C25 C26 C31 117(1)
C27 C26 C31 119(1)
C26 C27 C28 121(1)
C27 C28 C29 118(1)
C28 C29 C30 123(1)
C29 C30 C31 118(1)
C26 C31 C30 119(1)
C26 C31 O1 113(1)
C30 C31 O1 127(1)
C31 O1 C32 113(1)
O1 C32 C33 108(1)
C32 C33 O2 113(1)
C33 O2 C34 119(1)
O2 C34 C35 125(1)
O2 C34 C39 114(1)
C35 C34 C39 120(1)
C34 C35 C36 119(1)
C35 C36 C37 119(1)
C36 C37 C38 122(1)
C37 C38 C39 117(1)
C34 C39 C38 120(1)
C34 C39 C40 117(1)
C38 C39 C40 121(1)
C39 C40 N6 172(1)
RU N6 C40 167(1)
F1 P1 F2 174.0(9)
F1 P1 F3 91(1)
F1 P1 F4 85.7(8)
F1 P1 F5 88.5(6)
F1 P1 F6 91.4(6)
F2 P1 F3 94.5(9)
F2 P1 F4 88(1)
F2 P1 F5 93.2(7)
F2 P1 F6 86.9(7)
F3 P1 F4 174(1)
F3 P1 F5 90.0(8)
F3 P1 F6 90.3(8)
F4 P1 F5 94.2(8)
F4 P1 F6 85.6(7)
F5 P1 F6 180(1)
P1 F1 F4 46.9(6)
P1 F4 F1 47.4(5)
P1 F4 F6 47.6(4)
F1 F4 F6 64.0(6)
P1 F6 F4 46.8(4)
F7 P2 F8 177(1)
F7 P2 F9 90.7(7)
F7 P2 F10 92.6(6)
F7 P2 F11 92.4(9)
F7 P2 F12 82.8(8)
F8 P2 F9 89.1(7)
F8 P2 F10 87.4(7)
F8 P2 F11 89(1)
F8 P2 F12 94(1)
F9 P2 F10 175.2(7)
F9 P2 F11 93.5(8)
F9 P2 F12 87.2(7)
F10 P2 F11 89.9(7)
F10 P2 F12 89.7(6)
F11 P2 F12 175(1)
P2 F7 F12 49.2(6)
P2 F12 F7 48.0(5)
C41 C42 C43 122(1)
C41 C42 C47 121(1)
C43 C42 C47 115(1)
C42 C43 C44 123(1)
C43 C44 C45 116(1)
C44 C45 C46 122(1)
C44 C45 C48 117(1)
C46 C45 C48 120(1)
C45 C46 C47 121(1)
C42 C47 C46 120(1)
C50 C49 C54 116(1)
C50 C49 C55 118(1)
C54 C49 C55 124(1)
C49 C50 C51 122.3(7)
C50 C51 C52 105.26
C51 C52 C53 128.47
C51 C52 C56 115.79
C53 C52 C56 115.74
C52 C53 C54 120.75
C49 C54 C53 126(1)

loop_
_geom_bond_atom_site_label_1
_geom_bond_atom_site_label_2
_geom_bond_distance
RU N1 2.059(9)
RU N2 2.054(9)
RU N3 2.061(9)
RU N4 2.085(8)
RU N5 2.05(1)
RU N6 2.04(1)
N1 C1 1.35(1)
N1 C12 1.36(1)
C1 C2 1.43(2)
C2 C3 1.35(2)
C3 C4 1.41(2)
C4 C5 1.46(2)
C4 C12 1.40(1)
C5 C6 1.40(2)
C6 C7 1.42(2)
C7 C8 1.43(2)
C7 C11 1.39(2)
C8 C9 1.34(2)
C9 C10 1.42(2)
C10 N2 1.37(1)
N2 C11 1.37(1)
C11 C12 1.39(2)
N3 C13 1.34(1)
N3 C24 1.37(1)
C13 C14 1.41(2)
C14 C15 1.33(1)
C15 C16 1.41(2)
C16 C17 1.49(2)
C16 C24 1.40(1)
C17 C18 1.35(2)
C18 C19 1.44(2)
C19 C20 1.38(1)
C19 C23 1.44(1)
C20 C21 1.38(2)
C21 C22 1.41(2)
C22 N4 1.34(1)
N4 C23 1.39(1)
C23 C24 1.38(1)
N5 C25 1.12(1)
C25 C26 1.43(2)
C26 C27 1.39(2)
C26 C31 1.44(2)
C27 C28 1.38(2)
C28 C29 1.37(2)
C29 C30 1.39(2)
C30 C31 1.38(2)
C31 O1 1.32(2)
O1 C32 1.57(2)
C32 C33 1.37(2)
C33 O2 1.39(2)
O2 C34 1.35(1)
C34 C35 1.36(2)
C34 C39 1.38(2)
C35 C36 1.41(2)
C36 C37 1.31(2)
C37 C38 1.41(2)
C38 C39 1.39(2)
C39 C40 1.43(2)
C40 N6 1.15(1)
P1 F1 1.54(1)
P1 F2 1.53(1)
P1 F3 1.49(1)
P1 F4 1.53(1)
P1 F5 1.560(9)
P1 F6 1.550(9)
F1 F4 2.09(2)
F4 F6 2.09(1)
P2 F7 1.52(1)
P2 F8 1.54(1)
P2 F9 1.591(9)
P2 F10 1.540(8)
P2 F11 1.53(1)
P2 F12 1.55(1)
F7 F12 2.03(2)
C41 C42 1.50(2)
C42 C43 1.41(2)
C42 C47 1.41(2)
C43 C44 1.39(2)
C44 C45 1.40(2)
C45 C46 1.30(2)
C45 C48 1.52(2)
C46 C47 1.39(2)
C49 C50 1.61(2)
C49 C54 1.29(2)
C49 C55 1.16(2)
C50 C51 1.4596
C51 C52 1.5538
C52 C53 1.3337
C52 C56 1.2008
C53 C54 1.2777
O3 C57 1.15(5)
